data_7214563
loop_
_publ_author_name
'Lin, Yu-Mei'
'Lei, Zhen'
'Chang, Shan-Shan'
'Wang, Quan-Ming'

_publ_section_title
;
 Directed formation of tri-connected Cu(i) coordination polymers
;
_journal_issue 45
_journal_name_full CrystEngComm
_journal_page_first 9372
_journal_paper_doi 10.1039/c3ce41101j
_journal_volume 15
_journal_year 2013
_chemical_formula_sum 'C66 H56 B2 Cu2 F8 N8 P2'
_chemical_formula_weight 1323.83
_chemical_name_systematic
; 
 ? 
;
_space_group_IT_number 64
_symmetry_cell_setting orthorhombic
_symmetry_space_group_name_Hall '-C 2ac 2'
_symmetry_space_group_name_H-M 'C m c a'
_atom_sites_solution_hydrogens geom
_atom_sites_solution_primary direct
_atom_sites_solution_secondary difmap
_audit_creation_method SHELXL-97
_cell_angle_alpha 90.00
_cell_angle_beta 90.00
_cell_angle_gamma 90.00
_cell_formula_units_Z 8
_cell_length_a 42.216(2)
_cell_length_b 17.4513(7)
_cell_length_c 20.0960(9)
_cell_measurement_reflns_used 4321
_cell_measurement_temperature 173(2)
_cell_measurement_theta_max 30.7376
_cell_measurement_theta_min 2.7157
_cell_volume 14805.2(11)
_computing_structure_refinement 'SHELXL-97 (Sheldrick, 1997)'
_computing_structure_solution 'SHELXS-97 (Sheldrick, 1990)'
_diffrn_ambient_temperature 173(2)
_diffrn_measured_fraction_theta_full 0.998
_diffrn_measured_fraction_theta_max 0.885
_diffrn_radiation_monochromator graphite
_diffrn_radiation_source 'fine-focus sealed tube'
_diffrn_radiation_type MoK\a
_diffrn_radiation_wavelength 0.71073
_diffrn_reflns_av_R_equivalents 0.1325
_diffrn_reflns_av_sigmaI/netI 0.2653
_diffrn_reflns_limit_h_max 59
_diffrn_reflns_limit_h_min -52
_diffrn_reflns_limit_k_max 20
_diffrn_reflns_limit_k_min -23
_diffrn_reflns_limit_l_max 28
_diffrn_reflns_limit_l_min -26
_diffrn_reflns_number 33918
_diffrn_reflns_theta_full 25.00
_diffrn_reflns_theta_max 30.74
_diffrn_reflns_theta_min 2.72
_exptl_absorpt_coefficient_mu 0.678
_exptl_absorpt_correction_T_max 1.00000
_exptl_absorpt_correction_T_min 0.28602
_exptl_absorpt_correction_type multi-scan
_exptl_crystal_colour yellow
_exptl_crystal_density_diffrn 1.188
_exptl_crystal_density_method 'not measured'
_exptl_crystal_description needle
_exptl_crystal_F_000 5424
_exptl_crystal_size_max 0.2
_exptl_crystal_size_mid 0.1
_exptl_crystal_size_min 0.1
_platon_squeeze_details
'Due to the large number of disordered counterions and solvent molecules, SQUEEZE routine in PLATON was employed in the structural refinement.'
_refine_diff_density_max 1.001
_refine_diff_density_min -0.674
_refine_diff_density_rms 0.108
_refine_ls_extinction_method none
_refine_ls_goodness_of_fit_ref 0.691
_refine_ls_hydrogen_treatment constr
_refine_ls_matrix_type full
_refine_ls_number_parameters 361
_refine_ls_number_reflns 10352
_refine_ls_number_restraints 1
_refine_ls_restrained_S_all 0.691
_refine_ls_R_factor_all 0.2079
_refine_ls_R_factor_gt 0.0949
_refine_ls_shift/su_max 0.001
_refine_ls_shift/su_mean 0.000
_refine_ls_structure_factor_coef Fsqd
_refine_ls_weighting_details 'calc w=1/[\s^2^(Fo^2^)+(0.2000P)^2^+0.0000P] where P=(Fo^2^+2Fc^2^)/3'
_refine_ls_weighting_scheme calc
_refine_ls_wR_factor_gt 0.2450
_refine_ls_wR_factor_ref 0.2938
_reflns_number_gt 3412
_reflns_number_total 10352
_reflns_threshold_expression >2sigma(I)
_cod_data_source_file c3ce41101j.txt
_cod_data_source_block 3
_cod_original_cell_volume 14805.3(11)
_cod_original_sg_symbol_H-M Cmca
_cod_database_code 7214563

loop_
_symmetry_equiv_pos_as_xyz
'x, y, z'
'-x, -y+1/2, z+1/2'
'-x, y+1/2, -z+1/2'
'x, -y, -z'
'x+1/2, y+1/2, z'
'-x+1/2, -y+1, z+1/2'
'-x+1/2, y+1, -z+1/2'
'x+1/2, -y+1/2, -z'
'-x, -y, -z'
'x, y-1/2, -z-1/2'
'x, -y-1/2, z-1/2'
'-x, y, z'
'-x+1/2, -y+1/2, -z'
'x+1/2, y, -z-1/2'
'x+1/2, -y, z-1/2'
'-x+1/2, y+1/2, z'

loop_
_atom_site_label
_atom_site_type_symbol
_atom_site_fract_x
_atom_site_fract_y
_atom_site_fract_z
_atom_site_U_iso_or_equiv
_atom_site_adp_type
_atom_site_occupancy
_atom_site_symmetry_multiplicity
_atom_site_calc_flag
_atom_site_refinement_flags
Cu1 Cu 0.133301(17) -0.77370(4) 1.07750(4) 0.0315(2) Uani 1 1 d .
P1 P 0.15612(4) -0.78910(8) 0.98024(8) 0.0282(4) Uani 1 1 d .
C23 C 0.14115(13) -0.4809(3) 1.2621(3) 0.0257(13) Uani 1 1 d .
C21 C 0.13113(15) -0.3490(3) 1.2886(3) 0.0360(15) Uani 1 1 d .
H21A H 0.1235 -0.3014 1.2753 0.043 Uiso 1 1 calc R
N1 N 0.13608(12) -0.6764(3) 1.1348(2) 0.0301(11) Uani 1 1 d .
N4 N 0.19340(12) -0.8984(3) 0.9231(3) 0.0360(12) Uani 1 1 d .
C13 C 0.13971(13) -0.5474(3) 1.2167(3) 0.0259(13) Uani 1 1 d .
C22 C 0.13024(16) -0.4087(3) 1.2438(3) 0.0388(15) Uani 1 1 d .
H22A H 0.1223 -0.4007 1.2011 0.047 Uiso 1 1 calc R
C111 C 0.19218(13) -0.8475(3) 0.9734(3) 0.0277(13) Uani 1 1 d .
C33 C 0.01771(15) -0.7928(4) 1.0617(3) 0.0424(16) Uani 1 1 d .
C25 C 0.15399(14) -0.4242(3) 1.3658(3) 0.0293(13) Uani 1 1 d .
H25A H 0.1630 -0.4304 1.4077 0.035 Uiso 1 1 calc R
C311 C 0.12827(14) -0.8373(4) 0.9239(3) 0.0374(15) Uani 1 1 d .
C115 C 0.21811(14) -0.8348(3) 1.0174(3) 0.0314(13) Uani 1 1 d .
C11 C 0.11384(16) -0.6216(4) 1.1326(3) 0.0387(15) Uani 1 1 d .
H11A H 0.0969 -0.6274 1.1033 0.046 Uiso 1 1 calc R
C15 C 0.15962(14) -0.6665(3) 1.1770(3) 0.0321(14) Uani 1 1 d .
H15A H 0.1753 -0.7040 1.1788 0.039 Uiso 1 1 calc R
C321 C 0.16935(15) -0.7041(4) 0.9341(3) 0.0357(15) Uani 1 1 d .
N2 N 0.14259(12) -0.3563(3) 1.3506(3) 0.0339(12) Uani 1 1 d .
C12 C 0.11502(15) -0.5571(3) 1.1721(3) 0.0357(15) Uani 1 1 d .
H12A H 0.0993 -0.5201 1.1688 0.043 Uiso 1 1 calc R
C24 C 0.15347(15) -0.4857(3) 1.3246(3) 0.0339(14) Uani 1 1 d .
H24A H 0.1617 -0.5322 1.3394 0.041 Uiso 1 1 calc R
C422 C 0.18956(17) -0.7104(4) 0.8794(4) 0.0520(19) Uani 1 1 d .
H42A H 0.1965 -0.7583 0.8653 0.062 Uiso 1 1 calc R
N3 N 0.08407(13) -0.7869(3) 1.0683(3) 0.0421(14) Uani 1 1 d .
C112 C 0.22020(17) -0.9362(4) 0.9129(4) 0.0500(19) Uani 1 1 d .
H11B H 0.2208 -0.9719 0.8786 0.060 Uiso 1 1 calc R
C35 C 0.06792(15) -0.7537(4) 1.0198(4) 0.0509(19) Uani 1 1 d .
H35A H 0.0790 -0.7282 0.9864 0.061 Uiso 1 1 calc R
C116 C 0.21650(16) -0.7806(4) 1.0745(4) 0.0462(17) Uani 1 1 d .
H11C H 0.2364 -0.7807 1.0977 0.069 Uiso 1 1 calc R
H11D H 0.1999 -0.7962 1.1042 0.069 Uiso 1 1 calc R
H11E H 0.2122 -0.7299 1.0583 0.069 Uiso 1 1 calc R
C315 C 0.1724(3) -0.5668(4) 0.9206(5) 0.077(3) Uani 1 1 d .
H31A H 0.1675 -0.5177 0.9351 0.093 Uiso 1 1 calc R
C14 C 0.16255(15) -0.6038(3) 1.2189(3) 0.0368(15) Uani 1 1 d .
H14A H 0.1796 -0.5999 1.2480 0.044 Uiso 1 1 calc R
C412 C 0.11878(15) -0.8073(4) 0.8642(3) 0.0418(16) Uani 1 1 d .
H41A H 0.1286 -0.7635 0.8477 0.050 Uiso 1 1 calc R
C314 C 0.08069(18) -0.9084(5) 0.8507(5) 0.068(3) Uani 1 1 d .
H31B H 0.0650 -0.9322 0.8257 0.082 Uiso 1 1 calc R
C316 C 0.11376(15) -0.9032(3) 0.9478(4) 0.0402(16) Uani 1 1 d .
H31C H 0.1198 -0.9232 0.9888 0.048 Uiso 1 1 calc R
C113 C 0.24708(16) -0.9257(4) 0.9502(4) 0.0464(18) Uani 1 1 d .
H11F H 0.2657 -0.9517 0.9402 0.056 Uiso 1 1 calc R
C415 C 0.09044(18) -0.9393(5) 0.9115(4) 0.060(2) Uani 1 1 d .
H41B H 0.0812 -0.9841 0.9273 0.072 Uiso 1 1 calc R
C114 C 0.24555(15) -0.8749(4) 1.0037(4) 0.0460(18) Uani 1 1 d .
H11G H 0.2633 -0.8679 1.0305 0.055 Uiso 1 1 calc R
C416 C 0.1600(2) -0.6322(4) 0.9561(4) 0.055(2) Uani 1 1 d .
H41C H 0.1463 -0.6264 0.9920 0.066 Uiso 1 1 calc R
C313 C 0.09481(19) -0.8415(5) 0.8286(4) 0.064(2) Uani 1 1 d .
H31D H 0.0880 -0.8193 0.7890 0.077 Uiso 1 1 calc R
C413 C 0.1992(2) -0.6449(4) 0.8464(4) 0.061(2) Uani 1 1 d .
H41E H 0.2118 -0.6496 0.8086 0.074 Uiso 1 1 calc R
C34 C 0.03518(16) -0.7556(5) 1.0170(4) 0.060(2) Uani 1 1 d .
H34A H 0.0250 -0.7299 0.9825 0.072 Uiso 1 1 calc R
C414 C 0.1911(2) -0.5759(5) 0.8669(5) 0.067(2) Uani 1 1 d .
H41F H 0.1983 -0.5330 0.8441 0.080 Uiso 1 1 calc R
C32 C 0.0344(2) -0.8288(6) 1.1104(5) 0.095(4) Uani 1 1 d .
H32A H 0.0236 -0.8554 1.1435 0.114 Uiso 1 1 calc R
C31 C 0.06685(19) -0.8267(6) 1.1119(5) 0.085(3) Uani 1 1 d .
H31E H 0.0773 -0.8542 1.1449 0.102 Uiso 1 1 calc R
B1 B 0.2500 -0.5241(19) 0.7500 0.300 Uiso 1 2 d SD
F11 F 0.2713(6) -0.5773(13) 0.7995(12) 0.431(12) Uiso 1 1 d D
F12 F 0.2286(5) -0.4540(11) 0.7796(11) 0.392(10) Uiso 1 1 d D

loop_
_atom_site_aniso_label
_atom_site_aniso_U_11
_atom_site_aniso_U_22
_atom_site_aniso_U_33
_atom_site_aniso_U_23
_atom_site_aniso_U_13
_atom_site_aniso_U_12
Cu1 0.0298(4) 0.0349(4) 0.0297(4) -0.0021(3) -0.0036(4) 0.0030(3)
P1 0.0260(7) 0.0312(8) 0.0276(8) -0.0049(6) -0.0057(7) 0.0012(6)
C23 0.027(3) 0.028(3) 0.022(3) 0.018(2) 0.002(2) 0.000(2)
C21 0.049(4) 0.028(3) 0.031(3) 0.004(2) -0.003(3) 0.016(3)
N1 0.036(3) 0.032(2) 0.022(3) 0.002(2) 0.000(2) 0.009(2)
N4 0.026(3) 0.039(3) 0.042(3) -0.009(3) -0.003(3) 0.007(2)
C13 0.035(3) 0.025(3) 0.018(3) 0.014(2) 0.001(2) 0.001(2)
C22 0.048(4) 0.040(3) 0.029(3) 0.004(3) 0.003(3) -0.001(3)
C111 0.023(3) 0.031(3) 0.029(3) 0.009(3) 0.000(3) -0.003(2)
C33 0.030(3) 0.050(4) 0.047(4) -0.003(3) -0.003(3) 0.007(3)
C25 0.035(3) 0.033(3) 0.020(3) 0.015(2) -0.014(3) 0.007(3)
C311 0.030(3) 0.043(3) 0.040(4) -0.011(3) -0.002(3) 0.009(3)
C115 0.029(3) 0.038(3) 0.026(3) 0.007(3) 0.006(3) -0.007(3)
C11 0.041(4) 0.047(4) 0.028(3) 0.008(3) -0.009(3) 0.008(3)
C15 0.031(3) 0.032(3) 0.033(3) 0.005(3) -0.001(3) 0.006(3)
C321 0.036(3) 0.040(3) 0.032(4) 0.010(3) -0.015(3) -0.002(3)
N2 0.032(3) 0.042(3) 0.028(3) 0.014(2) 0.000(2) -0.001(2)
C12 0.045(4) 0.035(3) 0.028(3) -0.005(3) -0.006(3) 0.018(3)
C24 0.043(4) 0.028(3) 0.030(3) 0.009(3) -0.004(3) 0.003(3)
C422 0.042(4) 0.059(5) 0.055(5) 0.020(4) -0.006(4) -0.006(4)
N3 0.035(3) 0.052(3) 0.039(3) -0.017(3) -0.001(3) 0.004(3)
C112 0.057(5) 0.046(4) 0.048(5) -0.020(3) -0.001(4) 0.002(4)
C35 0.029(3) 0.077(5) 0.047(4) 0.020(4) 0.007(3) -0.002(4)
C116 0.037(4) 0.056(4) 0.045(4) -0.017(4) -0.016(3) -0.001(3)
C315 0.117(8) 0.035(4) 0.080(7) -0.006(4) -0.065(7) -0.002(5)
C14 0.034(3) 0.047(4) 0.029(3) 0.005(3) -0.006(3) 0.007(3)
C412 0.031(3) 0.063(4) 0.031(4) -0.001(3) -0.007(3) -0.006(3)
C314 0.035(4) 0.094(6) 0.075(6) -0.056(5) 0.001(4) -0.013(4)
C316 0.039(4) 0.035(3) 0.046(4) -0.009(3) -0.006(3) -0.001(3)
C113 0.031(4) 0.050(4) 0.058(5) 0.006(4) -0.002(3) 0.015(3)
C415 0.043(4) 0.067(5) 0.069(6) -0.018(4) -0.004(4) -0.007(4)
C114 0.022(3) 0.059(4) 0.057(5) 0.001(4) -0.012(3) 0.005(3)
C416 0.079(6) 0.039(4) 0.046(5) 0.003(3) -0.024(4) 0.015(4)
C313 0.057(5) 0.092(6) 0.044(5) -0.011(4) -0.025(4) -0.003(5)
C413 0.062(5) 0.057(5) 0.065(6) 0.024(4) -0.024(4) -0.016(4)
C34 0.037(4) 0.093(6) 0.050(5) 0.021(4) 0.010(4) 0.017(4)
C414 0.088(7) 0.060(5) 0.053(6) 0.011(5) -0.025(5) -0.013(5)
C32 0.038(5) 0.157(10) 0.089(7) 0.066(7) -0.011(5) -0.018(6)
C31 0.037(4) 0.123(8) 0.094(7) 0.063(7) -0.017(5) -0.018(5)

loop_
_atom_type_symbol
_atom_type_description
_atom_type_scat_dispersion_real
_atom_type_scat_dispersion_imag
_atom_type_scat_source
C C 0.0033 0.0016 'International Tables Vol C Tables 4.2.6.8 and 6.1.1.4'
H H 0.0000 0.0000 'International Tables Vol C Tables 4.2.6.8 and 6.1.1.4'
B B 0.0013 0.0007 'International Tables Vol C Tables 4.2.6.8 and 6.1.1.4'
N N 0.0061 0.0033 'International Tables Vol C Tables 4.2.6.8 and 6.1.1.4'
F F 0.0171 0.0103 'International Tables Vol C Tables 4.2.6.8 and 6.1.1.4'
P P 0.1023 0.0942 'International Tables Vol C Tables 4.2.6.8 and 6.1.1.4'
Cu Cu 0.3201 1.2651 'International Tables Vol C Tables 4.2.6.8 and 6.1.1.4'

loop_
_geom_angle_atom_site_label_1
_geom_angle_atom_site_label_2
_geom_angle_atom_site_label_3
_geom_angle
_geom_angle_site_symmetry_1
_geom_angle_site_symmetry_3
N1 Cu1 N2 99.95(19) . 10_558
N1 Cu1 N3 101.35(19) . .
N2 Cu1 N3 99.9(2) 10_558 .
N1 Cu1 P1 125.10(14) . .
N2 Cu1 P1 116.82(14) 10_558 .
N3 Cu1 P1 110.03(16) . .
C321 P1 C311 104.7(3) . .
C321 P1 C111 99.1(3) . .
C311 P1 C111 103.3(3) . .
C321 P1 Cu1 119.0(2) . .
C311 P1 Cu1 108.9(2) . .
C111 P1 Cu1 119.9(2) . .
C24 C23 C22 115.3(6) . .
C24 C23 C13 122.4(5) . .
C22 C23 C13 122.3(5) . .
N2 C21 C22 122.9(5) . .
C15 N1 C11 117.1(5) . .
C15 N1 Cu1 120.8(4) . .
C11 N1 Cu1 122.1(4) . .
C112 N4 C111 118.4(5) . .
C14 C13 C12 117.3(5) . .
C14 C13 C23 120.8(5) . .
C12 C13 C23 121.8(5) . .
C21 C22 C23 120.2(6) . .
N4 C111 C115 122.6(5) . .
N4 C111 P1 117.0(4) . .
C115 C111 P1 120.3(4) . .
C34 C33 C32 115.0(7) . .
C34 C33 C33 123.6(4) . 12
C32 C33 C33 121.3(5) . 12
N2 C25 C24 124.5(5) . .
C412 C311 C316 119.4(6) . .
C412 C311 P1 123.5(5) . .
C316 C311 P1 116.7(5) . .
C114 C115 C111 116.2(6) . .
C114 C115 C116 121.0(6) . .
C111 C115 C116 122.8(5) . .
N1 C11 C12 122.6(6) . .
N1 C15 C14 124.2(5) . .
C416 C321 C422 119.7(7) . .
C416 C321 P1 118.9(6) . .
C422 C321 P1 121.4(5) . .
C25 N2 C21 115.7(5) . .
C25 N2 Cu1 122.2(4) . 10_568
C21 N2 Cu1 120.7(4) . 10_568
C11 C12 C13 120.0(5) . .
C25 C24 C23 121.3(5) . .
C413 C422 C321 119.5(8) . .
C35 N3 C31 115.6(6) . .
C35 N3 Cu1 121.8(5) . .
C31 N3 Cu1 122.6(5) . .
N4 C112 C113 123.8(6) . .
N3 C35 C34 122.3(7) . .
C414 C315 C416 121.0(8) . .
C13 C14 C15 118.8(6) . .
C311 C412 C313 120.3(7) . .
C313 C314 C415 118.7(7) . .
C415 C316 C311 120.7(7) . .
C112 C113 C114 117.8(6) . .
C316 C415 C314 119.8(8) . .
C115 C114 C113 121.0(6) . .
C321 C416 C315 117.0(8) . .
C412 C313 C314 121.1(8) . .
C414 C413 C422 121.8(9) . .
C33 C34 C35 122.5(7) . .
C413 C414 C315 120.8(9) . .
C33 C32 C31 121.5(8) . .
N3 C31 C32 123.0(8) . .
F12 B1 F12 83(2) . 7_546
F12 B1 F11 110.2(11) . 7_546
F12 B1 F11 120.6(11) 7_546 7_546
F12 B1 F11 120.6(11) . .
F12 B1 F11 110.2(11) 7_546 .
F11 B1 F11 111(3) 7_546 .

loop_
_geom_bond_atom_site_label_1
_geom_bond_atom_site_label_2
_geom_bond_distance
_geom_bond_site_symmetry_2
Cu1 N1 2.054(5) .
Cu1 N2 2.078(5) 10_558
Cu1 N3 2.099(5) .
Cu1 P1 2.1954(17) .
P1 C321 1.836(6) .
P1 C311 1.836(6) .
P1 C111 1.837(6) .
C23 C24 1.363(8) .
C23 C22 1.391(7) .
C23 C13 1.477(8) .
C21 N2 1.344(8) .
C21 C22 1.378(8) .
N1 C15 1.318(7) .
N1 C11 1.341(7) .
N4 C112 1.325(8) .
N4 C111 1.347(7) .
C13 C14 1.380(8) .
C13 C12 1.385(8) .
C111 C115 1.424(8) .
C33 C34 1.332(10) .
C33 C32 1.362(11) .
C33 C33 1.495(13) 12
C25 N2 1.315(7) .
C25 C24 1.356(8) .
C311 C412 1.370(9) .
C311 C316 1.388(9) .
C115 C114 1.381(9) .
C115 C116 1.488(9) .
C11 C12 1.378(8) .
C15 C14 1.387(8) .
C321 C416 1.388(9) .
C321 C422 1.395(10) .
N2 Cu1 2.078(5) 10_568
C422 C413 1.385(9) .
N3 C35 1.324(9) .
N3 C31 1.333(10) .
C112 C113 1.372(10) .
C35 C34 1.384(9) .
C315 C414 1.345(13) .
C315 C416 1.444(12) .
C412 C313 1.376(10) .
C314 C313 1.384(12) .
C314 C415 1.396(12) .
C316 C415 1.378(9) .
C113 C114 1.395(10) .
C413 C414 1.318(11) .
C32 C31 1.369(11) .
B1 F12 1.632(18) .
B1 F12 1.632(18) 7_546
B1 F11 1.630(16) 7_546
B1 F11 1.630(16) .

loop_
_platon_squeeze_void_nr
_platon_squeeze_void_average_x
_platon_squeeze_void_average_y
_platon_squeeze_void_average_z
_platon_squeeze_void_volume
_platon_squeeze_void_count_electrons
_platon_squeeze_void_content
1 0.000 -0.019 0.005 1862 551 ' '
2 0.500 -0.019 -0.011 1862 551 ' '
3 0.250 0.210 0.750 56 28 ' '
4 0.750 0.210 0.750 56 28 ' '
5 0.250 0.290 0.250 55 33 ' '
6 0.750 0.290 0.250 55 33 ' '
7 0.250 0.710 0.750 56 28 ' '
8 0.750 0.710 0.750 56 28 ' '
9 0.250 0.790 0.250 55 33 ' '
10 0.750 0.790 0.250 55 33 ' '
